data_7213018
loop_
_publ_author_name
'Nakatsuji, Shin'ichi'
'Takai, Atsushi'
'Nishikawa, Kazuyoshi'
'Morimoto, Yukio'
'Yasuoka, Noritake'
'Suzuki, Kazuya'
'Enoki, Toshiaki'
'Anzai, Hiroyuki'

_publ_contact_author
;
  Shin'ichi Nakatsuji
  Depertment of Material Science
  Faculity of Science
  Kanaji 1475-2, Kamigori, Hyogo 678-1297, Japan
;
_publ_section_title
;
 CT complexes based on TEMPO radicals
;
_journal_issue 8
_journal_name_full 'Journal of Materials Chemistry'
_journal_page_first 1747
_journal_paper_doi 10.1039/a900295b
_journal_volume 9
_journal_year 1999
_chemical_formula_moiety 'C12 F4 N4, C12 H23 N2 O '
_chemical_formula_sum 'C24 H23 F4 N6 O'
_chemical_formula_weight 487.48
_space_group_IT_number 15
_symmetry_cell_setting monoclinic
_symmetry_Int_Tables_number 15
_symmetry_space_group_name_Hall '-C 2yc'
_symmetry_space_group_name_H-M 'C 1 2/c 1'
_audit_creation_date 'Tue Jan 26 18:31:19 1999'
_audit_creation_method 'from TEXRAY.INF file'
_cell_angle_alpha 90
_cell_angle_beta 103.987(8)
_cell_angle_gamma 90
_cell_formula_units_Z 8
_cell_length_a 20.309(2)
_cell_length_b 20.265(3)
_cell_length_c 13.452(1)
_cell_measurement_reflns_used 25
_cell_measurement_temperature 296.2
_cell_measurement_theta_max 28.2
_cell_measurement_theta_min 20.8
_cell_volume 5372.2(11)
_computing_cell_refinement 'MSC/AFC Diffractometer Control'
_computing_data_collection 'MSC/AFC Diffractometer Control'
_computing_data_reduction teXsan
_computing_publication_material teXsan
_computing_structure_refinement teXsan
_computing_structure_solution 'DIRDIF92 (ORIENT)'
_diffrn_ambient_temperature 296.2
_diffrn_measurement_device 'Rigaku AFC5R'
_diffrn_measurement_method \w-2\q
_diffrn_orient_matrix_UB_11 -0.04903
_diffrn_orient_matrix_UB_12 0.01265
_diffrn_orient_matrix_UB_13 -0.01593
_diffrn_orient_matrix_UB_21 -0.00274
_diffrn_orient_matrix_UB_22 -0.01488
_diffrn_orient_matrix_UB_23 0.06976
_diffrn_orient_matrix_UB_31 0.01279
_diffrn_orient_matrix_UB_32 0.04532
_diffrn_orient_matrix_UB_33 0.02736
_diffrn_radiation_detector 'scintillation counter'
_diffrn_radiation_monochromator graphite
_diffrn_radiation_source 'Rigaku rotating anode'
_diffrn_radiation_type 'Cu K\a'
_diffrn_radiation_wavelength 1.5418
_diffrn_reflns_av_R_equivalents 0.057
_diffrn_reflns_av_sigmaI/netI 0.000
_diffrn_reflns_limit_h_max 22
_diffrn_reflns_limit_h_min 0
_diffrn_reflns_limit_k_max 22
_diffrn_reflns_limit_k_min 0
_diffrn_reflns_limit_l_max 14
_diffrn_reflns_limit_l_min -15
_diffrn_reflns_number 4256
_diffrn_reflns_reduction_process 'Lp corrections applied'
_diffrn_reflns_theta_max 60.02
_diffrn_reflns_theta_min 2.17
_diffrn_standards_decay_% -0.75
_diffrn_standards_interval_count 150
_diffrn_standards_number 3
_exptl_absorpt_coefficient_mu 0.821
_exptl_absorpt_correction_T_max 0.999
_exptl_absorpt_correction_T_min 0.904
_exptl_absorpt_correction_type '\y scans(North,Phillips & Mathews,1968)'
_exptl_crystal_colour blue
_exptl_crystal_density_diffrn 1.205
_exptl_crystal_density_meas ?
_exptl_crystal_description prismatic
_exptl_crystal_F_000 2024.00
_exptl_crystal_size_max 0.300
_exptl_crystal_size_mid 0.300
_exptl_crystal_size_min 0.100
_refine_diff_density_max 0.98
_refine_diff_density_min -0.31
_refine_ls_extinction_method none
_refine_ls_goodness_of_fit_obs 3.152
_refine_ls_hydrogen_treatment noref
_refine_ls_matrix_type full
_refine_ls_number_constraints 0
_refine_ls_number_parameters 316
_refine_ls_number_reflns 2049
_refine_ls_number_restraints 0
_refine_ls_R_factor_obs 0.0975
_refine_ls_shift/esd_max 0.0020
_refine_ls_shift/esd_mean 0.0000
_refine_ls_structure_factor_coef F
_refine_ls_weighting_details 'w = 1/[\s^2^(Fo) + 0.00090|Fo|^2^]'
_refine_ls_weighting_scheme calc
_refine_ls_wR_factor_obs 0.1514
_reflns_number_observed 2049
_reflns_number_total 4123
_reflns_observed_criterion >2.0sigma(I)
_cod_data_source_file 900295bsup1.cif
_cod_data_source_block complex_19
_cod_depositor_comments
;
The following automatic conversions were performed:

'_exptl_crystal_density_meas' value 'not measured' was changed to '?'
- the value is perceived as not measured.

Automatic conversion script
Id: cif_fix_values 3008 2015-01-20 13:52:24Z robertas 

The following automatic conversions were performed:

'_refine_ls_weighting_scheme' value 'w = 1/[\s^2^(Fo) +
0.00090|Fo|^2^]' was changed to 'calc'. New tag
'_refine_ls_weighting_details' was created. The value of the new tag
was set to 'w = 1/[\s^2^(Fo) + 0.00090|Fo|^2^]'.

Automatic conversion script
Id: cif_fix_values 3143 2015-03-26 13:38:13Z robertas 
;
_cod_original_cell_volume 5372.1(10)
_cod_original_sg_symbol_H-M 'C 2/c        '
_cod_original_formula_sum 'C24 H23 F4 N6 O '
_cod_database_code 7213018

loop_
_symmetry_equiv_pos_as_xyz
x,y,z
-x,y,1/2-z
-x,-y,-z
x,-y,1/2+z
1/2+x,1/2+y,z
1/2-x,1/2+y,1/2-z
1/2-x,1/2-y,-z
1/2+x,1/2-y,1/2+z

loop_
_atom_site_aniso_label
_atom_site_aniso_U_11
_atom_site_aniso_U_22
_atom_site_aniso_U_33
_atom_site_aniso_U_12
_atom_site_aniso_U_13
_atom_site_aniso_U_23
F(1) 0.046(3) 0.066(3) 0.138(5) 0.003(3) 0.027(3) -0.016(3)
F(2) 0.043(3) 0.067(3) 0.137(5) -0.014(3) 0.026(3) -0.008(3)
F(3) 0.044(3) 0.065(3) 0.160(6) -0.003(3) 0.003(3) 0.023(3)
F(4) 0.044(3) 0.065(3) 0.157(6) -0.016(3) -0.001(3) 0.011(3)
O(1) 0.128(7) 0.054(4) 0.146(8) -0.021(4) 0.029(6) 0.012(5)
N(1) 0.073(6) 0.043(4) 0.090(7) -0.003(4) 0.014(5) 0.005(5)
N(2) 0.055(5) 0.042(4) 0.084(6) 0.002(4) 0.024(4) -0.007(4)
N(3) 0.086(7) 0.069(6) 0.113(8) -0.026(5) 0.022(6) -0.004(5)
N(4) 0.078(6) 0.069(6) 0.123(8) 0.008(5) 0.029(6) 0.000(5)
N(5) 0.083(7) 0.069(6) 0.119(8) -0.001(5) 0.027(6) 0.002(5)
N(6) 0.082(7) 0.074(6) 0.104(7) -0.018(5) 0.021(5) 0.004(5)
C(1) 0.099(9) 0.060(6) 0.079(8) -0.019(6) 0.028(6) -0.007(6)
C(2) 0.087(8) 0.069(7) 0.084(8) -0.013(5) 0.032(6) -0.008(6)
C(3) 0.046(5) 0.045(5) 0.075(7) 0.005(4) 0.017(4) 0.003(5)
C(4) 0.078(7) 0.058(6) 0.074(7) -0.005(5) 0.006(6) 0.001(5)
C(5) 0.082(7) 0.067(6) 0.072(7) -0.014(6) 0.003(6) 0.015(6)
C(6) 0.20(2) 0.107(10) 0.13(1) -0.06(1) 0.08(1) -0.055(9)
C(7) 0.084(8) 0.113(10) 0.109(10) -0.024(7) -0.023(7) 0.017(8)
C(8) 0.15(1) 0.091(8) 0.16(1) -0.016(8) 0.11(1) -0.008(8)
C(9) 0.14(1) 0.11(1) 0.11(1) -0.024(9) -0.024(8) 0.053(8)
C(10) 0.080(7) 0.060(6) 0.109(9) 0.001(5) 0.029(6) 0.019(6)
C(11) 0.12(1) 0.060(7) 0.20(2) -0.012(7) 0.02(1) -0.004(9)
C(12) 0.079(8) 0.067(7) 0.14(1) -0.004(6) 0.049(7) -0.024(7)
C(13) 0.045(5) 0.052(5) 0.046(5) -0.002(5) 0.011(4) -0.004(4)
C(14) 0.035(5) 0.067(6) 0.055(6) 0.002(5) 0.008(4) -0.007(5)
C(15) 0.041(5) 0.047(5) 0.059(6) -0.013(5) 0.015(4) -0.004(4)
C(16) 0.046(5) 0.054(5) 0.049(5) -0.009(4) 0.009(4) -0.004(4)
C(17) 0.031(5) 0.060(6) 0.073(7) 0.005(4) 0.002(4) 0.007(5)
C(18) 0.049(6) 0.057(6) 0.065(6) -0.015(5) 0.013(5) 0.005(5)
C(19) 0.053(6) 0.052(5) 0.063(6) -0.005(5) 0.016(5) -0.001(4)
C(20) 0.067(7) 0.052(6) 0.077(7) -0.004(5) 0.022(5) -0.005(5)
C(21) 0.061(7) 0.057(6) 0.076(7) 0.003(5) 0.020(5) -0.004(5)
C(22) 0.044(5) 0.054(5) 0.052(5) -0.008(5) 0.012(4) 0.001(4)
C(23) 0.058(7) 0.053(6) 0.084(8) 0.011(5) 0.017(6) 0.007(5)
C(24) 0.065(7) 0.054(6) 0.074(7) -0.001(5) 0.022(5) -0.001(5)

loop_
_atom_site_label
_atom_site_fract_x
_atom_site_fract_y
_atom_site_fract_z
_atom_site_U_iso_or_equiv
_atom_site_thermal_displace_type
_atom_site_calc_flag
_atom_site_occupancy
F(1) -0.0994(2) 0.5961(2) 0.3361(5) 0.082(2) Uani d 1.00
F(2) -0.0968(2) 0.4684(2) 0.3380(5) 0.081(2) Uani d 1.00
F(3) 0.1421(3) 0.4735(2) 0.4125(5) 0.094(2) Uani d 1.00
F(4) 0.1400(3) 0.6011(3) 0.4156(5) 0.093(2) Uani d 1.00
O(1) 0.1489(4) 0.0336(3) 0.2437(7) 0.110(3) Uani d 1.00
N(1) 0.1770(4) 0.0905(4) 0.2415(7) 0.070(3) Uani d 1.00
N(2) 0.2657(3) 0.2789(3) 0.2300(6) 0.059(2) Uani d 1.00
N(3) 0.1236(5) 0.7471(4) 0.3899(7) 0.090(3) Uani d 1.00
N(4) -0.0881(5) 0.7453(4) 0.3580(8) 0.089(3) Uani d 1.00
N(5) 0.1309(5) 0.3242(4) 0.4039(7) 0.090(3) Uani d 1.00
N(6) -0.0773(5) 0.3181(4) 0.3645(7) 0.087(3) Uani d 1.00
C(1) 0.1636(6) 0.1208(5) 0.1387(8) 0.078(4) Uani d 1.00
C(2) 0.2126(5) 0.1802(5) 0.1427(8) 0.078(4) Uani d 1.00
C(3) 0.2168(4) 0.2235(4) 0.2349(7) 0.055(3) Uani d 1.00
C(4) 0.2419(5) 0.1846(5) 0.3304(8) 0.072(3) Uani d 1.00
C(5) 0.1946(5) 0.1273(5) 0.3400(8) 0.076(3) Uani d 1.00
C(6) 0.1786(8) 0.0691(7) 0.065(1) 0.135(6) Uani d 1.00
C(7) 0.0894(6) 0.1422(6) 0.1039(10) 0.110(5) Uani d 1.00
C(8) 0.1287(7) 0.1519(6) 0.367(1) 0.120(6) Uani d 1.00
C(9) 0.2323(7) 0.0794(6) 0.423(1) 0.128(5) Uani d 1.00
C(10) 0.2441(5) 0.3296(5) 0.1447(9) 0.082(4) Uani d 1.00
C(11) 0.2597(7) 0.3850(6) 0.224(1) 0.130(6) Uani d 1.00
C(12) 0.2716(5) 0.3347(5) 0.3086(10) 0.091(4) Uani d 1.00
C(13) 0.0200(4) 0.6073(4) 0.3739(6) 0.048(3) Uani d 1.00
C(14) -0.0381(4) 0.5664(5) 0.3569(6) 0.053(3) Uani d 1.00
C(15) -0.0364(4) 0.5000(4) 0.3583(6) 0.049(3) Uani d 1.00
C(16) 0.0237(4) 0.4629(4) 0.3760(6) 0.050(3) Uani d 1.00
C(17) 0.0809(4) 0.5029(5) 0.3929(7) 0.056(3) Uani d 1.00
C(18) 0.0791(5) 0.5699(4) 0.3931(7) 0.057(3) Uani d 1.00
C(19) 0.0174(4) 0.6759(4) 0.3710(7) 0.056(3) Uani d 1.00
C(20) 0.0767(5) 0.7149(5) 0.3816(7) 0.065(3) Uani d 1.00
C(21) -0.0411(5) 0.7134(5) 0.3647(7) 0.064(3) Uani d 1.00
C(22) 0.0257(4) 0.3930(4) 0.3758(6) 0.050(3) Uani d 1.00
C(23) 0.0844(5) 0.3569(5) 0.3917(8) 0.065(3) Uani d 1.00
C(24) -0.0320(5) 0.3540(5) 0.3674(7) 0.063(3) Uani d 1.00
H(23) 0.3125 0.3383 0.3559 0.1143 Uiso calc 1.00
H(24) 0.2583 0.1648 0.1444 0.1004 Uiso calc 1.00
H(25) 0.1993 0.2073 0.0815 0.1004 Uiso calc 1.00
H(26) 0.1722 0.2405 0.2334 0.0675 Uiso calc 1.00
H(27) 0.2870 0.1683 0.3311 0.0905 Uiso calc 1.00
H(28) 0.2475 0.2139 0.3889 0.0905 Uiso calc 1.00
H(29) 0.1542 0.0300 0.0635 0.1658 Uiso calc 1.00
H(30) 0.1728 0.0858 -0.0037 0.1658 Uiso calc 1.00
H(31) 0.2279 0.0566 0.0861 0.1658 Uiso calc 1.00
H(32) 0.0798 0.1759 0.1506 0.1386 Uiso calc 1.00
H(33) 0.0804 0.1631 0.0372 0.1386 Uiso calc 1.00
H(34) 0.0591 0.1073 0.1019 0.1386 Uiso calc 1.00
H(35) 0.1383 0.1774 0.4294 0.1509 Uiso calc 1.00
H(36) 0.1038 0.1819 0.3134 0.1509 Uiso calc 1.00
H(37) 0.0994 0.1171 0.3729 0.1509 Uiso calc 1.00
H(38) 0.2051 0.0422 0.4271 0.1525 Uiso calc 1.00
H(39) 0.2735 0.0630 0.4042 0.1525 Uiso calc 1.00
H(40) 0.2466 0.1000 0.4873 0.1525 Uiso calc 1.00
H(41) 0.2711 0.3291 0.0933 0.1054 Uiso calc 1.00
H(42) 0.1970 0.3249 0.1044 0.1054 Uiso calc 1.00
H(43) 0.2974 0.4116 0.2224 0.1447 Uiso calc 1.00
H(44) 0.2209 0.4145 0.2217 0.1447 Uiso calc 1.00
H(45) 0.2348 0.3337 0.3444 0.1143 Uiso calc 1.00

loop_
_atom_type_symbol
_atom_type_oxidation_number
_atom_type_number_in_cell
_atom_type_scat_dispersion_real
_atom_type_scat_dispersion_imag
_atom_type_scat_source
C 0 192 0.018 0.009
;International Tables for Crystallography
(1992, Vol. C, Tables 4.2.6.8 and 6.1.1.1)
;
H 0 184 0.000 0.000
;International Tables for Crystallography
(1992, Vol. C, Table 6.1.1.2)
;
O 0 8 0.049 0.032
;International Tables for Crystallography
(1992, Vol. C, Tables 4.2.6.8 and 6.1.1.1)
;
N 0 48 0.031 0.018
;International Tables for Crystallography
(1992, Vol. C, Tables 4.2.6.8 and 6.1.1.1)
;
F 0 32 0.073 0.053
;International Tables for Crystallography
(1992, Vol. C, Tables 4.2.6.8 and 6.1.1.1)
;

loop_
_geom_angle_atom_site_label_1
_geom_angle_atom_site_label_2
_geom_angle_atom_site_label_3
_geom_angle
_geom_angle_site_symmetry_1
_geom_angle_site_symmetry_2
_geom_angle_site_symmetry_3
_geom_angle_publ_flag
O(1) N(1) C(1) 114.2(8) 1_555 1_555 1_555 yes
O(1) N(1) C(5) 116.0(8) 1_555 1_555 1_555 yes
C(1) N(1) C(5) 125.3(7) 1_555 1_555 1_555 yes
C(3) N(2) C(10) 117.4(7) 1_555 1_555 1_555 yes
C(3) N(2) C(12) 117.4(7) 1_555 1_555 1_555 yes
C(10) N(2) C(12) 89.0(7) 1_555 1_555 1_555 yes
N(1) C(1) C(2) 108.5(8) 1_555 1_555 1_555 yes
N(1) C(1) C(6) 107.6(9) 1_555 1_555 1_555 yes
N(1) C(1) C(7) 110.4(9) 1_555 1_555 1_555 yes
C(2) C(1) C(6) 109.2(9) 1_555 1_555 1_555 yes
C(2) C(1) C(7) 111.6(9) 1_555 1_555 1_555 yes
C(6) C(1) C(7) 109(1) 1_555 1_555 1_555 yes
C(1) C(2) C(3) 112.8(8) 1_555 1_555 1_555 yes
C(1) C(2) H(24) 110.7(9) 1_555 1_555 1_555 no
C(1) C(2) H(25) 111.2(9) 1_555 1_555 1_555 no
C(3) C(2) H(24) 107.7(9) 1_555 1_555 1_555 no
C(3) C(2) H(25) 108.4(9) 1_555 1_555 1_555 no
H(24) C(2) H(25) 105.7(10) 1_555 1_555 1_555 no
N(2) C(3) C(2) 107.7(7) 1_555 1_555 1_555 yes
N(2) C(3) C(4) 109.8(7) 1_555 1_555 1_555 yes
N(2) C(3) H(26) 111.0(7) 1_555 1_555 1_555 no
C(2) C(3) C(4) 110.0(7) 1_555 1_555 1_555 yes
C(2) C(3) H(26) 109.0(8) 1_555 1_555 1_555 no
C(4) C(3) H(26) 109.3(8) 1_555 1_555 1_555 no
C(3) C(4) C(5) 112.5(8) 1_555 1_555 1_555 yes
C(3) C(4) H(27) 108.3(9) 1_555 1_555 1_555 no
C(3) C(4) H(28) 109.1(8) 1_555 1_555 1_555 no
C(5) C(4) H(27) 110.4(9) 1_555 1_555 1_555 no
C(5) C(4) H(28) 110.3(10) 1_555 1_555 1_555 no
H(27) C(4) H(28) 106.0(9) 1_555 1_555 1_555 no
N(1) C(5) C(4) 108.9(9) 1_555 1_555 1_555 yes
N(1) C(5) C(8) 109.8(9) 1_555 1_555 1_555 yes
N(1) C(5) C(9) 107.6(9) 1_555 1_555 1_555 yes
C(4) C(5) C(8) 111.7(9) 1_555 1_555 1_555 yes
C(4) C(5) C(9) 109.1(9) 1_555 1_555 1_555 yes
C(8) C(5) C(9) 109(1) 1_555 1_555 1_555 yes
C(1) C(6) H(29) 114(1) 1_555 1_555 1_555 no
C(1) C(6) H(30) 112(1) 1_555 1_555 1_555 no
C(1) C(6) H(31) 109(1) 1_555 1_555 1_555 no
H(29) C(6) H(30) 109(1) 1_555 1_555 1_555 no
H(29) C(6) H(31) 106(1) 1_555 1_555 1_555 no
H(30) C(6) H(31) 104(1) 1_555 1_555 1_555 no
C(1) C(7) H(32) 109.6(9) 1_555 1_555 1_555 no
C(1) C(7) H(33) 110(1) 1_555 1_555 1_555 no
C(1) C(7) H(34) 112(1) 1_555 1_555 1_555 no
H(32) C(7) H(33) 105(1) 1_555 1_555 1_555 no
H(32) C(7) H(34) 108(1) 1_555 1_555 1_555 no
H(33) C(7) H(34) 109(1) 1_555 1_555 1_555 no
C(5) C(8) H(35) 111(1) 1_555 1_555 1_555 no
C(5) C(8) H(36) 109(1) 1_555 1_555 1_555 no
C(5) C(8) H(37) 112(1) 1_555 1_555 1_555 no
H(35) C(8) H(36) 105(1) 1_555 1_555 1_555 no
H(35) C(8) H(37) 109(1) 1_555 1_555 1_555 no
H(36) C(8) H(37) 107(1) 1_555 1_555 1_555 no
C(5) C(9) H(38) 110(1) 1_555 1_555 1_555 no
C(5) C(9) H(39) 109(1) 1_555 1_555 1_555 no
C(5) C(9) H(40) 112(1) 1_555 1_555 1_555 no
H(38) C(9) H(39) 106(1) 1_555 1_555 1_555 no
H(38) C(9) H(40) 110(1) 1_555 1_555 1_555 no
H(39) C(9) H(40) 106(1) 1_555 1_555 1_555 no
N(2) C(10) C(11) 89.7(9) 1_555 1_555 1_555 yes
N(2) C(10) H(41) 114.5(9) 1_555 1_555 1_555 no
N(2) C(10) H(42) 114.6(8) 1_555 1_555 1_555 no
C(11) C(10) H(41) 116(1) 1_555 1_555 1_555 no
C(11) C(10) H(42) 117(1) 1_555 1_555 1_555 no
H(41) C(10) H(42) 104(1) 1_555 1_555 1_555 no
C(10) C(11) C(12) 89.9(9) 1_555 1_555 1_555 yes
C(10) C(11) H(43) 115(1) 1_555 1_555 1_555 no
C(10) C(11) H(44) 113(1) 1_555 1_555 1_555 no
C(12) C(11) H(43) 115(1) 1_555 1_555 1_555 no
C(12) C(11) H(44) 115(1) 1_555 1_555 1_555 no
H(43) C(11) H(44) 107(1) 1_555 1_555 1_555 no
N(2) C(12) C(11) 90.5(9) 1_555 1_555 1_555 yes
N(2) C(12) H(23) 116.3(9) 1_555 1_555 1_555 no
N(2) C(12) H(45) 112.5(9) 1_555 1_555 1_555 no
C(11) C(12) H(23) 115(1) 1_555 1_555 1_555 no
C(11) C(12) H(45) 112(1) 1_555 1_555 1_555 no
H(23) C(12) H(45) 109(1) 1_555 1_555 1_555 no
C(14) C(13) C(18) 111.1(8) 1_555 1_555 1_555 yes
C(14) C(13) C(19) 123.8(8) 1_555 1_555 1_555 yes
C(18) C(13) C(19) 125.0(8) 1_555 1_555 1_555 yes
F(1) C(14) C(13) 117.6(8) 1_555 1_555 1_555 yes
F(1) C(14) C(15) 118.0(8) 1_555 1_555 1_555 yes
C(13) C(14) C(15) 124.4(8) 1_555 1_555 1_555 yes
F(2) C(15) C(14) 116.8(8) 1_555 1_555 1_555 yes
F(2) C(15) C(16) 119.3(8) 1_555 1_555 1_555 yes
C(14) C(15) C(16) 123.8(8) 1_555 1_555 1_555 yes
C(15) C(16) C(17) 111.9(8) 1_555 1_555 1_555 yes
C(15) C(16) C(22) 124.0(8) 1_555 1_555 1_555 yes
C(17) C(16) C(22) 124.1(8) 1_555 1_555 1_555 yes
F(3) C(17) C(16) 118.0(8) 1_555 1_555 1_555 yes
F(3) C(17) C(18) 117.8(8) 1_555 1_555 1_555 yes
C(16) C(17) C(18) 124.1(8) 1_555 1_555 1_555 yes
F(4) C(18) C(13) 119.2(8) 1_555 1_555 1_555 yes
F(4) C(18) C(17) 116.2(8) 1_555 1_555 1_555 yes
C(13) C(18) C(17) 124.5(8) 1_555 1_555 1_555 yes
C(13) C(19) C(20) 121.9(8) 1_555 1_555 1_555 yes
C(13) C(19) C(21) 124.8(8) 1_555 1_555 1_555 yes
C(20) C(19) C(21) 113.2(8) 1_555 1_555 1_555 yes
N(3) C(20) C(19) 178(1) 1_555 1_555 1_555 yes
N(4) C(21) C(19) 177(1) 1_555 1_555 1_555 yes
C(16) C(22) C(23) 123.9(8) 1_555 1_555 1_555 yes
C(16) C(22) C(24) 122.9(8) 1_555 1_555 1_555 yes
C(23) C(22) C(24) 113.0(8) 1_555 1_555 1_555 yes
N(5) C(23) C(22) 176(1) 1_555 1_555 1_555 yes
N(6) C(24) C(22) 175(1) 1_555 1_555 1_555 yes

loop_
_geom_bond_atom_site_label_1
_geom_bond_atom_site_label_2
_geom_bond_distance
_geom_bond_site_symmetry_1
_geom_bond_site_symmetry_2
_geom_bond_publ_flag
F(1) C(14) 1.350(9) 1_555 1_555 yes
F(2) C(15) 1.353(9) 1_555 1_555 yes
F(3) C(17) 1.346(9) 1_555 1_555 yes
F(4) C(18) 1.356(9) 1_555 1_555 yes
O(1) N(1) 1.291(8) 1_555 1_555 yes
N(1) C(1) 1.48(1) 1_555 1_555 yes
N(1) C(5) 1.49(1) 1_555 1_555 yes
N(2) C(3) 1.51(1) 1_555 1_555 yes
N(2) C(10) 1.52(1) 1_555 1_555 yes
N(2) C(12) 1.53(1) 1_555 1_555 yes
N(3) C(20) 1.14(1) 1_555 1_555 yes
N(4) C(21) 1.14(1) 1_555 1_555 yes
N(5) C(23) 1.13(1) 1_555 1_555 yes
N(6) C(24) 1.17(1) 1_555 1_555 yes
C(1) C(2) 1.55(1) 1_555 1_555 yes
C(1) C(6) 1.52(2) 1_555 1_555 yes
C(1) C(7) 1.53(2) 1_555 1_555 yes
C(2) C(3) 1.50(1) 1_555 1_555 yes
C(3) C(4) 1.49(1) 1_555 1_555 yes
C(4) C(5) 1.53(1) 1_555 1_555 yes
C(5) C(8) 1.55(2) 1_555 1_555 yes
C(5) C(9) 1.54(1) 1_555 1_555 yes
C(10) C(11) 1.53(2) 1_555 1_555 yes
C(11) C(12) 1.50(2) 1_555 1_555 yes
C(13) C(14) 1.41(1) 1_555 1_555 yes
C(13) C(18) 1.39(1) 1_555 1_555 yes
C(13) C(19) 1.39(1) 1_555 1_555 yes
C(14) C(15) 1.35(1) 1_555 1_555 yes
C(15) C(16) 1.40(1) 1_555 1_555 yes
C(16) C(17) 1.39(1) 1_555 1_555 yes
C(16) C(22) 1.42(1) 1_555 1_555 yes
C(17) C(18) 1.36(1) 1_555 1_555 yes
C(19) C(20) 1.42(1) 1_555 1_555 yes
C(19) C(21) 1.40(1) 1_555 1_555 yes
C(22) C(23) 1.37(1) 1_555 1_555 yes
C(22) C(24) 1.39(1) 1_555 1_555 yes

loop_
_geom_contact_atom_site_label_1
_geom_contact_atom_site_label_2
_geom_contact_distance
_geom_contact_site_symmetry_1
_geom_contact_site_symmetry_2
_geom_contact_publ_flag
F(1) C(18) 3.25(1) 1_555 2_555 no
F(1) F(4) 3.287(9) 1_555 2_555 no
F(1) C(13) 3.58(1) 1_555 2_555 no
F(2) F(3) 3.272(9) 1_555 2_555 no
F(2) C(17) 3.27(1) 1_555 2_555 no
F(2) C(16) 3.55(1) 1_555 2_555 no
F(3) C(9) 3.14(1) 1_555 7_556 no
F(4) C(10) 3.58(1) 1_555 4_565 no
O(1) C(11) 3.51(1) 1_555 6_545 no
N(2) N(4) 3.13(1) 1_555 5_545 no
N(2) N(3) 3.13(1) 1_555 6_545 no
N(3) N(4) 3.24(1) 1_555 2_555 no
N(3) C(10) 3.29(1) 1_555 6_555 no
N(3) C(21) 3.50(1) 1_555 2_555 no
N(4) C(12) 3.30(1) 1_555 5_455 no
N(4) C(20) 3.34(1) 1_555 2_555 no
N(4) C(4) 3.60(1) 1_555 5_455 no
N(5) C(12) 3.41(1) 1_555 1_555 no
N(5) N(6) 3.51(1) 1_555 2_555 no
N(5) C(8) 3.53(2) 1_555 1_555 no
N(6) C(10) 3.37(1) 1_555 2_555 no
N(6) C(3) 3.41(1) 1_555 2_555 no
N(6) C(19) 3.47(1) 1_555 3_566 no
N(6) C(20) 3.48(1) 1_555 3_566 no
N(6) C(23) 3.50(1) 1_555 2_555 no
C(13) C(13) 3.23(2) 1_555 2_555 no
C(13) C(14) 3.32(1) 1_555 2_555 no
C(13) C(19) 3.49(1) 1_555 2_555 no
C(13) C(24) 3.52(1) 1_555 3_566 no
C(14) C(18) 3.26(1) 1_555 2_555 no
C(14) C(17) 3.50(1) 1_555 2_555 no
C(14) C(14) 3.58(2) 1_555 2_555 no
C(14) C(16) 3.58(1) 1_555 3_566 no
C(15) C(17) 3.28(1) 1_555 2_555 no
C(15) C(16) 3.31(1) 1_555 2_555 no
C(15) C(15) 3.57(2) 1_555 2_555 no
C(15) C(18) 3.58(1) 1_555 2_555 no
C(15) C(16) 3.60(1) 1_555 3_566 no
C(16) C(16) 3.29(2) 1_555 2_555 no
C(16) C(22) 3.58(1) 1_555 2_555 no
C(19) C(19) 3.16(2) 1_555 2_555 no
C(19) C(21) 3.41(1) 1_555 2_555 no
C(19) C(24) 3.51(1) 1_555 3_566 no
C(19) C(20) 3.56(1) 1_555 2_555 no
C(20) C(21) 3.22(1) 1_555 2_555 no
C(22) C(22) 3.29(2) 1_555 2_555 no
C(22) C(24) 3.40(1) 1_555 2_555 no
C(23) C(24) 3.39(1) 1_555 2_555 no
